data_7123509
loop_
_publ_author_name
'Mercea, Dan'
'Howlett, Michael'
'Piascik, Adam D.'
'Scott, Daniel'
'Steven, Alan'
'Ashley, Andrew Edward'
'Fuchter, Matthew'

_publ_section_title
;
 Enantioselective reduction of N-alkyl ketimines with frustrated Lewis
 pair catalysis using chiral borenium ions
;
_journal_name_full 'Chemical Communications'
_journal_paper_doi 10.1039/C9CC02900A
_journal_year 2019
_chemical_absolute_configuration syn
_chemical_formula_moiety 'C2 F6 N O4 S2, C21 H34 B N2 O2'
_chemical_formula_sum 'C23 H34 B F6 N3 O6 S2'
_chemical_formula_weight 637.46
_chemical_properties_physical Moisture-sensitive
_space_group_crystal_system trigonal
_space_group_IT_number 145
_space_group_name_Hall 'P 32'
_space_group_name_H-M_alt 'P 32'
_symmetry_space_group_name_Hall 'P 32'
_symmetry_space_group_name_H-M 'P 32'
_atom_sites_solution_hydrogens geom
_atom_sites_solution_primary dual
_audit_creation_date 2018-06-12
_audit_creation_method
;
Olex2 1.2
(compiled 2018.05.29 svn.r3508 for OlexSys, GUI svn.r5506)
;
_audit_update_record
;
2019-03-13 deposited with the CCDC.    2019-05-22 downloaded from the CCDC.
;
_cell_angle_alpha 90
_cell_angle_beta 90
_cell_angle_gamma 120
_cell_formula_units_Z 3
_cell_length_a 10.6336(3)
_cell_length_b 10.6336(3)
_cell_length_c 22.5220(7)
_cell_measurement_reflns_used 2381
_cell_measurement_temperature 173.05(10)
_cell_measurement_theta_max 26.6310
_cell_measurement_theta_min 3.4810
_cell_volume 2205.46(11)
_computing_cell_refinement 'CrysAlisPro 1.171.38.46 (Rigaku OD, 2015)'
_computing_data_collection 'CrysAlisPro 1.171.38.46 (Rigaku OD, 2015)'
_computing_data_reduction 'CrysAlisPro 1.171.38.46 (Rigaku OD, 2015)'
_computing_molecular_graphics 'Olex2 (Dolomanov et al., 2009)'
_computing_publication_material 'Olex2 (Dolomanov et al., 2009)'
_computing_structure_refinement 'ShelXL (Sheldrick, 2015)'
_computing_structure_solution 'ShelXT (Sheldrick, 2015)'
_diffrn_ambient_environment N~2~
_diffrn_ambient_temperature 173.05(10)
_diffrn_detector 'CCD plate'
_diffrn_detector_area_resol_mean 16.0382
_diffrn_detector_type Eos
_diffrn_measured_fraction_theta_full 0.997
_diffrn_measured_fraction_theta_max 0.857
_diffrn_measurement_details
;
List of Runs (angles in degrees, time in seconds):

  # Type    Start    End  Width  t~exp~   \w     \q     \k     \f   Frames
#--------------------------------------------------------------------------
  1  \w    -52.00  31.00   1.00    7.05    --   14.43 -57.00 120.00   83
  2  \w    -10.00  82.00   1.00    7.05    --   14.43  77.00  30.00   92
;
_diffrn_measurement_device 'four-circle diffractometer'
_diffrn_measurement_device_type 'Xcalibur, Eos'
_diffrn_measurement_method '\w scans'
_diffrn_orient_matrix_type 'CrysAlisPro convention (1999,Acta A55,543-557)'
_diffrn_orient_matrix_UB_11 -0.0019300000
_diffrn_orient_matrix_UB_12 0.0644970000
_diffrn_orient_matrix_UB_13 -0.0059950000
_diffrn_orient_matrix_UB_21 -0.0764673000
_diffrn_orient_matrix_UB_22 -0.0383441000
_diffrn_orient_matrix_UB_23 0.0038375000
_diffrn_orient_matrix_UB_31 0.0091603000
_diffrn_orient_matrix_UB_32 0.0173980000
_diffrn_orient_matrix_UB_33 0.0306718000
_diffrn_radiation_monochromator graphite
_diffrn_radiation_probe x-ray
_diffrn_radiation_type MoK\a
_diffrn_radiation_wavelength 0.71073
_diffrn_reflns_av_R_equivalents 0.0199
_diffrn_reflns_av_unetI/netI 0.0494
_diffrn_reflns_Laue_measured_fraction_full 0.997
_diffrn_reflns_Laue_measured_fraction_max 0.857
_diffrn_reflns_limit_h_max 12
_diffrn_reflns_limit_h_min -13
_diffrn_reflns_limit_k_max 9
_diffrn_reflns_limit_k_min -14
_diffrn_reflns_limit_l_max 29
_diffrn_reflns_limit_l_min -29
_diffrn_reflns_number 8361
_diffrn_reflns_point_group_measured_fraction_full 0.986
_diffrn_reflns_point_group_measured_fraction_max 0.802
_diffrn_reflns_theta_full 25.242
_diffrn_reflns_theta_max 28.206
_diffrn_reflns_theta_min 2.713
_diffrn_source 'fine-focus sealed X-ray tube'
_diffrn_source_type 'Enhance (Mo) X-ray Source'
_exptl_absorpt_coefficient_mu 0.261
_exptl_absorpt_correction_T_max 0.957
_exptl_absorpt_correction_T_min 0.915
_exptl_absorpt_correction_type analytical
_exptl_absorpt_process_details
;
CrysAlisPro 1.171.38.46 (Rigaku Oxford Diffraction, 2015)
Analytical numeric absorption correction using a multifaceted crystal
            model based on expressions derived by R.C. Clark & J.S. Reid.
(Clark, R. C. & Reid, J. S. (1995). Acta Cryst. A51, 887-897)
Empirical absorption correction using spherical harmonics,
 implemented in SCALE3 ABSPACK scaling algorithm.
;
_exptl_crystal_colour colourless
_exptl_crystal_colour_primary colourless
_exptl_crystal_density_diffrn 1.440
_exptl_crystal_description block
_exptl_crystal_F_000 996
_exptl_crystal_recrystallization_method 'Re-crystallisation from solvent: 1,2-DFB, pentane'
_exptl_crystal_size_max 0.575
_exptl_crystal_size_mid 0.299
_exptl_crystal_size_min 0.219
_refine_diff_density_max 0.455
_refine_diff_density_min -0.392
_refine_diff_density_rms 0.049
_refine_ls_abs_structure_details
;
 Flack x determined using 1877 quotients [(I+)-(I-)]/[(I+)+(I-)]
 (Parsons, Flack and Wagner, Acta Cryst. B69 (2013) 249-259).
;
_refine_ls_abs_structure_Flack 0.01(4)
_refine_ls_extinction_method none
_refine_ls_goodness_of_fit_ref 1.046
_refine_ls_hydrogen_treatment constr
_refine_ls_matrix_type full
_refine_ls_number_parameters 446
_refine_ls_number_reflns 5821
_refine_ls_number_restraints 1
_refine_ls_restrained_S_all 1.045
_refine_ls_R_factor_all 0.0703
_refine_ls_R_factor_gt 0.0554
_refine_ls_shift/su_max 0.000
_refine_ls_shift/su_mean 0.000
_refine_ls_structure_factor_coef Fsqd
_refine_ls_weighting_details 'w=1/[\s^2^(Fo^2^)+(0.0441P)^2^+1.2751P] where P=(Fo^2^+2Fc^2^)/3'
_refine_ls_weighting_scheme calc
_refine_ls_wR_factor_gt 0.1139
_refine_ls_wR_factor_ref 0.1244
_reflns_Friedel_coverage 0.872
_reflns_Friedel_fraction_full 0.975
_reflns_Friedel_fraction_max 0.748
_reflns_number_gt 4911
_reflns_number_total 5821
_reflns_threshold_expression 'I > 2\s(I)'
_cod_data_source_file c9cc02900a2.cif
_cod_data_source_block mf1803
_cod_original_cell_volume 2205.45(14)
_cod_database_code 7123509
_shelx_shelxl_version_number 2017/1
_chemical_oxdiff_formula 'C23 H34 B F6 N3 O6 S2'
_chemical_oxdiff_usercomment DM3-429
_shelx_space_group_comment
;
The symmetry employed for this shelxl refinement is uniquely defined
by the following loop, which should always be used as a source of
symmetry information in preference to the above space-group names.
They are only intended as comments.
;
_reflns_odcompleteness_completeness 99.77
_reflns_odcompleteness_iscentric 1
_reflns_odcompleteness_theta 24.97
_olex2_refinement_description
;
1. Fixed Uiso
 At 1.2 times of:
  All C(H) groups, All C(H,H) groups
 At 1.5 times of:
  All C(H,H,H) groups
2. Others
 Fixed Sof: F1A(0.75) O4A(0.75) O3A(0.75) F3A(0.75) F2A(0.75) F6B(0.25)
 N3A(0.75) F5A(0.75) O3B(0.25) O4B(0.25) F3B(0.25) N3B(0.25) F1B(0.25)
 F2B(0.25) F5B(0.25) F6A(0.75)
3.a Ternary CH refined with riding coordinates:
 C18(H18), C2(H2), C3(H3), C10(H10), C11(H11), C14(H14)
3.b Secondary CH2 refined with riding coordinates:
 C16(H16A,H16B), C17(H17A,H17B), C19(H19A,H19B), C6(H6A,H6B), C9(H9A,H9B),
 C21(H21A,H21B), C20(H20A,H20B), C15(H15A,H15B)
3.c Idealised Me refined as rotating group:
 C5(H5A,H5B,H5C), C4(H4A,H4B,H4C), C13(H13A,H13B,H13C), C12(H12A,H12B,H12C)
;
_olex2_date_sample_data_collection 2018-06-12
_olex2_submission_special_instructions 'No special instructions were received'
_oxdiff_exptl_absorpt_empirical_details
;
Empirical correction (ABSPACK) includes:
- Absorption correction using spherical harmonics
- Frame scaling
;
_oxdiff_exptl_absorpt_empirical_full_max 1.068
_oxdiff_exptl_absorpt_empirical_full_min 0.946

loop_
_space_group_symop_operation_xyz
'x, y, z'
'-y, x-y, z+2/3'
'-x+y, -x, z+1/3'

loop_
_atom_site_label
_atom_site_type_symbol
_atom_site_fract_x
_atom_site_fract_y
_atom_site_fract_z
_atom_site_U_iso_or_equiv
_atom_site_adp_type
_atom_site_occupancy
_atom_site_site_symmetry_order
_atom_site_calc_flag
_atom_site_refinement_flags_posn
_atom_site_refinement_flags_occupancy
_atom_site_disorder_assembly
_atom_site_disorder_group
S1 S 0.16521(14) 0.36953(14) 0.49711(6) 0.0374(3) Uani 1 1 d . . . .
S2 S 0.1058(2) 0.56832(18) 0.44227(7) 0.0616(5) Uani 1 1 d . . . .
O1 O 0.6300(5) 0.2447(4) 0.42035(19) 0.0559(11) Uani 1 1 d . . . .
O2 O 0.5448(4) 0.4612(4) 0.34175(16) 0.0470(10) Uani 1 1 d . . . .
N1 N 0.6617(4) 0.4245(4) 0.48308(18) 0.0335(9) Uani 1 1 d . . . .
N2 N 0.6017(4) 0.5583(4) 0.43412(16) 0.0277(8) Uani 1 1 d . . . .
F1A F -0.0286(7) 0.1362(6) 0.4422(3) 0.0700(15) Uani 0.75 1 d . P A 1
F4 F 0.1729(6) 0.8314(5) 0.4700(2) 0.0978(16) Uani 1 1 d . . . .
C7 C 0.5869(5) 0.4518(6) 0.3971(2) 0.0370(12) Uani 1 1 d . . . .
O4A O 0.3161(5) 0.4659(6) 0.4852(3) 0.0525(14) Uani 0.75 1 d . P B 1
C18 C 0.6402(6) 0.7670(5) 0.5480(2) 0.0351(11) Uani 1 1 d . . . .
H18 H 0.590258 0.769169 0.511789 0.042 Uiso 1 1 calc R . . .
C16 C 0.6058(9) 0.7041(7) 0.6590(2) 0.063(2) Uani 1 1 d . . . .
H16A H 0.681824 0.800288 0.670479 0.076 Uiso 1 1 calc R . . .
H16B H 0.534319 0.666751 0.690594 0.076 Uiso 1 1 calc R . . .
C2 C 0.5747(5) 0.6637(5) 0.4022(2) 0.0305(10) Uani 1 1 d . . . .
H2 H 0.503209 0.678538 0.423843 0.037 Uiso 1 1 calc R . . .
O3A O 0.1249(8) 0.2915(6) 0.5495(2) 0.0547(15) Uani 0.75 1 d . P B 1
C1 C 0.6492(5) 0.5461(5) 0.4895(2) 0.0278(10) Uani 1 1 d . . . .
C3 C 0.7149(5) 0.8096(5) 0.3933(2) 0.0326(11) Uani 1 1 d . . . .
H3 H 0.754732 0.847671 0.432728 0.039 Uiso 1 1 calc R . . .
C5 C 0.8308(6) 0.7970(6) 0.3587(2) 0.0452(14) Uani 1 1 d . . . .
H5A H 0.850604 0.728110 0.377952 0.068 Uiso 1 1 calc GR . . .
H5B H 0.918029 0.889993 0.357387 0.068 Uiso 1 1 calc GR . . .
H5C H 0.797151 0.764867 0.319054 0.068 Uiso 1 1 calc GR . . .
C10 C 0.6876(6) 0.3275(5) 0.5223(3) 0.0408(13) Uani 1 1 d . . . .
H10 H 0.782240 0.383159 0.541766 0.049 Uiso 1 1 calc R . . .
C17 C 0.5334(7) 0.7162(7) 0.6022(3) 0.0559(16) Uani 1 1 d . . . .
H17A H 0.499985 0.784921 0.608553 0.067 Uiso 1 1 calc R . . .
H17B H 0.449351 0.622475 0.593330 0.067 Uiso 1 1 calc R . . .
F3A F 0.1355(11) 0.2898(7) 0.3841(2) 0.081(2) Uani 0.75 1 d . P A 1
F2A F 0.1813(10) 0.1605(9) 0.4438(3) 0.0821(18) Uani 0.75 1 d . P A 1
C19 C 0.7767(6) 0.9182(5) 0.5593(2) 0.0380(12) Uani 1 1 d . . . .
H19A H 0.784794 0.984060 0.527786 0.046 Uiso 1 1 calc R . . .
H19B H 0.764527 0.957029 0.596441 0.046 Uiso 1 1 calc R . . .
C6 C 0.5059(6) 0.5758(6) 0.3446(2) 0.0396(12) Uani 1 1 d . . . .
H6A H 0.401214 0.533265 0.345538 0.047 Uiso 1 1 calc R . . .
H6B H 0.543272 0.638545 0.310102 0.047 Uiso 1 1 calc R . . .
C8 C 0.6240(6) 0.3655(6) 0.4287(2) 0.0408(13) Uani 1 1 d . . . .
C11 C 0.5695(7) 0.2536(6) 0.5688(3) 0.0525(15) Uani 1 1 d . . . .
H11 H 0.573691 0.329686 0.594693 0.063 Uiso 1 1 calc R . . .
C4 C 0.6781(7) 0.9178(6) 0.3640(2) 0.0469(13) Uani 1 1 d . . . .
H4A H 0.642011 0.885397 0.324607 0.070 Uiso 1 1 calc GR . . .
H4B H 0.763874 1.011828 0.362102 0.070 Uiso 1 1 calc GR . . .
H4C H 0.605291 0.923790 0.387070 0.070 Uiso 1 1 calc GR . . .
F6B F 0.078(6) 0.696(5) 0.5336(16) 0.119(17) Uani 0.25 1 d . P C 2
O6 O 0.2071(8) 0.6033(6) 0.3966(2) 0.097(2) Uani 1 1 d . . D 1
C14 C 0.7743(7) 0.6474(6) 0.5986(2) 0.0485(15) Uani 1 1 d . . . .
H14 H 0.805900 0.575938 0.593310 0.058 Uiso 1 1 calc R . . .
C9 C 0.6943(7) 0.2254(7) 0.4750(3) 0.0547(17) Uani 1 1 d . . . .
H9A H 0.794104 0.250281 0.467996 0.066 Uiso 1 1 calc R . . .
H9B H 0.640013 0.125233 0.488209 0.066 Uiso 1 1 calc R . . .
C21 C 0.9084(7) 0.8028(6) 0.6076(3) 0.0537(16) Uani 1 1 d . . . .
H21A H 0.904250 0.837077 0.647057 0.064 Uiso 1 1 calc R . . .
H21B H 0.996609 0.797425 0.604896 0.064 Uiso 1 1 calc R . . .
O5 O -0.0297(8) 0.5570(8) 0.4271(4) 0.129(3) Uani 1 1 d . . E 1
C20 C 0.9145(7) 0.9114(6) 0.5619(3) 0.0503(14) Uani 1 1 d . . . .
H20A H 0.994662 1.006972 0.571553 0.060 Uiso 1 1 calc R . . .
H20B H 0.933230 0.884830 0.523092 0.060 Uiso 1 1 calc R . . .
C22 C 0.1151(7) 0.2337(7) 0.4384(3) 0.0511(15) Uani 1 1 d . . . .
B1 B 0.6874(6) 0.6502(6) 0.5426(2) 0.0317(12) Uani 1 1 d . . . .
C13 C 0.4185(8) 0.1720(9) 0.5433(4) 0.085(3) Uani 1 1 d . . . .
H13A H 0.401598 0.236083 0.518854 0.127 Uiso 1 1 calc GR . . .
H13B H 0.348850 0.135438 0.574981 0.127 Uiso 1 1 calc GR . . .
H13C H 0.408726 0.092361 0.519689 0.127 Uiso 1 1 calc GR . . .
N3A N 0.0641(7) 0.4352(7) 0.4853(3) 0.0443(15) Uani 0.75 1 d . P B 1
C12 C 0.6019(9) 0.1536(7) 0.6076(3) 0.076(2) Uani 1 1 d . . . .
H12A H 0.583814 0.069554 0.585034 0.113 Uiso 1 1 calc GR . . .
H12B H 0.540278 0.123843 0.641943 0.113 Uiso 1 1 calc GR . . .
H12C H 0.701685 0.205205 0.619823 0.113 Uiso 1 1 calc GR . . .
F5A F 0.3345(10) 0.7829(12) 0.4929(6) 0.138(5) Uani 0.75 1 d . P C 1
C15 C 0.6706(10) 0.6067(7) 0.6525(2) 0.070(2) Uani 1 1 d . . . .
H15A H 0.592704 0.507053 0.648082 0.084 Uiso 1 1 calc R . . .
H15B H 0.723594 0.612472 0.688364 0.084 Uiso 1 1 calc R . . .
C23 C 0.1864(11) 0.7260(9) 0.4922(4) 0.075(2) Uani 1 1 d . . . .
O3B O 0.0247(19) 0.310(2) 0.5297(7) 0.059(5) Uani 0.25 1 d . P B 2
O4B O 0.266(2) 0.352(2) 0.5365(8) 0.063(5) Uani 0.25 1 d . P B 2
F3B F 0.2479(19) 0.273(2) 0.4124(9) 0.082(6) Uani 0.25 1 d . P A 2
N3B N 0.237(2) 0.517(2) 0.4718(9) 0.054(5) Uani 0.25 1 d . P B 2
F1B F 0.035(3) 0.243(4) 0.4016(11) 0.107(9) Uani 0.25 1 d . P A 2
F2B F 0.066(3) 0.105(2) 0.4564(10) 0.095(7) Uani 0.25 1 d . P A 2
F5B F 0.274(3) 0.726(3) 0.5117(15) 0.095(10) Uani 0.25 1 d . P C 2
F6A F 0.141(3) 0.691(2) 0.5455(6) 0.158(8) Uani 0.75 1 d . P C 1

loop_
_atom_site_aniso_label
_atom_site_aniso_U_11
_atom_site_aniso_U_22
_atom_site_aniso_U_33
_atom_site_aniso_U_23
_atom_site_aniso_U_13
_atom_site_aniso_U_12
S1 0.0337(7) 0.0380(7) 0.0356(6) -0.0035(6) -0.0004(6) 0.0142(6)
S2 0.0866(13) 0.0504(9) 0.0498(9) 0.0048(8) -0.0050(9) 0.0358(9)
O1 0.062(3) 0.048(2) 0.069(3) -0.034(2) -0.029(2) 0.035(2)
O2 0.053(2) 0.050(2) 0.0352(19) -0.0196(17) -0.0156(17) 0.023(2)
N1 0.036(2) 0.027(2) 0.037(2) -0.0113(18) -0.0133(19) 0.0161(19)
N2 0.027(2) 0.028(2) 0.0259(19) -0.0031(16) -0.0011(16) 0.0111(17)
F1A 0.055(3) 0.051(3) 0.080(4) -0.014(3) -0.014(3) 0.009(3)
F4 0.148(5) 0.068(3) 0.104(4) 0.007(3) 0.005(3) 0.073(3)
C7 0.032(3) 0.039(3) 0.033(3) -0.015(2) -0.008(2) 0.013(2)
O4A 0.030(3) 0.047(3) 0.067(4) -0.003(3) -0.001(3) 0.010(2)
C18 0.048(3) 0.035(3) 0.027(2) -0.006(2) -0.003(2) 0.025(2)
C16 0.101(6) 0.049(4) 0.028(3) 0.000(3) 0.018(3) 0.028(4)
C2 0.029(2) 0.035(3) 0.023(2) 0.000(2) 0.0002(19) 0.013(2)
O3A 0.081(5) 0.048(3) 0.035(3) 0.003(2) 0.000(3) 0.031(3)
C1 0.028(2) 0.025(2) 0.028(2) -0.0037(19) -0.0020(19) 0.012(2)
C3 0.030(3) 0.035(3) 0.026(2) -0.001(2) -0.0023(19) 0.012(2)
C5 0.033(3) 0.048(3) 0.041(3) 0.003(3) 0.007(2) 0.010(3)
C10 0.040(3) 0.023(3) 0.062(3) -0.013(2) -0.021(3) 0.018(2)
C17 0.059(4) 0.051(4) 0.047(3) -0.012(3) 0.015(3) 0.019(3)
F3A 0.137(7) 0.067(4) 0.035(3) -0.006(3) 0.012(4) 0.048(5)
F2A 0.102(5) 0.076(5) 0.094(5) -0.022(4) -0.008(4) 0.063(5)
C19 0.055(3) 0.032(3) 0.033(3) 0.000(2) -0.003(2) 0.026(3)
C6 0.032(3) 0.046(3) 0.033(3) -0.003(2) -0.008(2) 0.013(2)
C8 0.041(3) 0.034(3) 0.048(3) -0.021(2) -0.015(2) 0.019(2)
C11 0.071(4) 0.032(3) 0.061(4) -0.001(3) -0.005(3) 0.031(3)
C4 0.054(4) 0.048(3) 0.035(3) 0.003(3) -0.002(3) 0.023(3)
F6B 0.25(4) 0.105(18) 0.07(2) 0.040(17) 0.09(3) 0.14(3)
O6 0.147(6) 0.081(4) 0.072(3) 0.011(3) 0.045(4) 0.063(4)
C14 0.080(4) 0.037(3) 0.038(3) -0.005(2) -0.021(3) 0.036(3)
C9 0.047(3) 0.040(3) 0.085(5) -0.019(3) -0.021(3) 0.027(3)
C21 0.067(4) 0.049(3) 0.057(4) -0.022(3) -0.031(3) 0.039(3)
O5 0.097(5) 0.122(6) 0.167(7) -0.014(5) -0.052(5) 0.053(5)
C20 0.050(3) 0.039(3) 0.059(4) -0.011(3) -0.013(3) 0.020(3)
C22 0.055(4) 0.046(4) 0.043(3) -0.011(3) 0.002(3) 0.018(3)
B1 0.040(3) 0.029(3) 0.023(2) 0.002(2) 0.001(2) 0.016(3)
C13 0.058(5) 0.079(5) 0.116(7) 0.043(5) 0.004(4) 0.033(4)
N3A 0.036(3) 0.044(4) 0.051(4) 0.001(3) 0.008(3) 0.018(3)
C12 0.105(6) 0.048(4) 0.076(5) 0.006(4) -0.027(4) 0.039(4)
F5A 0.061(6) 0.126(8) 0.220(13) -0.102(9) -0.060(7) 0.041(6)
C15 0.134(7) 0.045(4) 0.030(3) 0.004(3) -0.002(4) 0.043(4)
C23 0.110(7) 0.078(5) 0.063(5) 0.004(4) 0.006(5) 0.066(6)
O3B 0.049(10) 0.079(13) 0.051(10) 0.006(9) 0.013(8) 0.032(10)
O4B 0.080(14) 0.054(11) 0.069(11) -0.022(9) -0.035(11) 0.044(11)
F3B 0.065(11) 0.079(13) 0.071(11) -0.036(10) 0.022(10) 0.013(10)
N3B 0.061(14) 0.057(13) 0.051(12) 0.006(10) 0.008(10) 0.035(12)
F1B 0.101(18) 0.19(3) 0.054(13) -0.046(16) -0.040(13) 0.09(2)
F2B 0.085(16) 0.053(12) 0.104(15) -0.026(10) 0.031(14) 0.002(11)
F5B 0.067(16) 0.100(19) 0.15(2) 0.061(17) 0.024(16) 0.066(16)
F6A 0.34(3) 0.122(8) 0.052(5) -0.005(5) 0.013(9) 0.143(13)

loop_
_atom_type_symbol
_atom_type_description
_atom_type_scat_dispersion_real
_atom_type_scat_dispersion_imag
_atom_type_scat_source
C C 0.0033 0.0016 'International Tables Vol C Tables 4.2.6.8 and 6.1.1.4'
H H 0.0000 0.0000 'International Tables Vol C Tables 4.2.6.8 and 6.1.1.4'
B B 0.0013 0.0007 'International Tables Vol C Tables 4.2.6.8 and 6.1.1.4'
F F 0.0171 0.0103 'International Tables Vol C Tables 4.2.6.8 and 6.1.1.4'
N N 0.0061 0.0033 'International Tables Vol C Tables 4.2.6.8 and 6.1.1.4'
O O 0.0106 0.0060 'International Tables Vol C Tables 4.2.6.8 and 6.1.1.4'
S S 0.1246 0.1234 'International Tables Vol C Tables 4.2.6.8 and 6.1.1.4'

loop_
_exptl_crystal_face_index_h
_exptl_crystal_face_index_k
_exptl_crystal_face_index_l
_exptl_crystal_face_perp_dist
-3 5 2 0.1224
5 2 -4 0.1445
0 5 3 0.1715
0 -1 0 0.1022
-5 -2 -1 0.0883
-3 4 -5 0.1729
3 1 -5 0.1866
-5 4 -4 0.1503
5 3 5 0.1701
-1 -2 -5 0.1891
2 -1 -5 0.2469
-5 2 -2 0.1268
5 -2 4 0.2043
-5 2 3 0.1018
1 -1 0 0.1539
5 0 -2 0.1263
5 0 3 0.1638
2 -2 5 0.2212
5 -2 -1 0.1511
-3 2 -5 0.1937
-5 5 3 0.1227
1 1 -5 0.2196
0 0 1 0.2662
-5 -2 4 0.0740

loop_
_geom_angle_atom_site_label_1
_geom_angle_atom_site_label_2
_geom_angle_atom_site_label_3
_geom_angle
O4A S1 C22 102.1(3)
O4A S1 N3A 114.9(3)
O3A S1 O4A 119.3(4)
O3A S1 C22 105.2(3)
O3A S1 N3A 109.7(4)
N3A S1 C22 103.6(3)
O3B S1 C22 100.7(7)
O4B S1 C22 106.3(7)
O4B S1 O3B 106.8(11)
O4B S1 N3B 110.2(12)
N3B S1 C22 110.7(8)
N3B S1 O3B 121.0(11)
O6 S2 O5 117.2(5)
O6 S2 N3A 121.5(3)
O6 S2 C23 105.2(4)
O5 S2 N3A 104.5(4)
O5 S2 C23 102.4(4)
N3A S2 C23 103.6(4)
C23 S2 N3B 88.4(7)
C8 O1 C9 105.5(4)
C7 O2 C6 105.3(4)
C1 N1 C10 137.0(4)
C8 N1 C1 112.9(4)
C8 N1 C10 109.5(4)
C7 N2 C2 110.5(4)
C7 N2 C1 112.0(4)
C1 N2 C2 137.2(4)
O2 C7 N2 114.5(5)
O2 C7 C8 138.7(5)
N2 C7 C8 106.8(4)
C17 C18 H18 110.4
C19 C18 H18 110.4
C19 C18 C17 111.7(4)
C19 C18 B1 109.3(4)
B1 C18 H18 110.4
B1 C18 C17 104.6(4)
H16A C16 H16B 107.7
C17 C16 H16A 108.9
C17 C16 H16B 108.9
C15 C16 H16A 108.9
C15 C16 H16B 108.9
C15 C16 C17 113.4(5)
N2 C2 H2 110.0
N2 C2 C3 111.9(4)
N2 C2 C6 99.3(4)
C3 C2 H2 110.0
C3 C2 C6 115.2(4)
C6 C2 H2 110.0
N1 C1 N2 101.9(4)
N1 C1 B1 130.1(4)
N2 C1 B1 127.8(4)
C2 C3 H3 107.4
C2 C3 C4 109.3(4)
C5 C3 C2 113.5(4)
C5 C3 H3 107.4
C5 C3 C4 111.6(4)
C4 C3 H3 107.4
C3 C5 H5A 109.5
C3 C5 H5B 109.5
C3 C5 H5C 109.5
H5A C5 H5B 109.5
H5A C5 H5C 109.5
H5B C5 H5C 109.5
N1 C10 H10 109.8
N1 C10 C11 112.2(4)
N1 C10 C9 99.6(4)
C11 C10 H10 109.8
C11 C10 C9 115.3(5)
C9 C10 H10 109.8
C18 C17 H17A 109.3
C18 C17 H17B 109.3
C16 C17 C18 111.8(5)
C16 C17 H17A 109.3
C16 C17 H17B 109.3
H17A C17 H17B 107.9
C18 C19 H19A 109.1
C18 C19 H19B 109.1
H19A C19 H19B 107.8
C20 C19 C18 112.6(4)
C20 C19 H19A 109.1
C20 C19 H19B 109.1
O2 C6 C2 107.0(4)
O2 C6 H6A 110.3
O2 C6 H6B 110.3
C2 C6 H6A 110.3
C2 C6 H6B 110.3
H6A C6 H6B 108.6
O1 C8 N1 115.6(5)
O1 C8 C7 138.1(5)
N1 C8 C7 106.3(4)
C10 C11 H11 107.4
C10 C11 C12 109.6(5)
C13 C11 C10 113.7(6)
C13 C11 H11 107.4
C13 C11 C12 111.1(5)
C12 C11 H11 107.4
C3 C4 H4A 109.5
C3 C4 H4B 109.5
C3 C4 H4C 109.5
H4A C4 H4B 109.5
H4A C4 H4C 109.5
H4B C4 H4C 109.5
C21 C14 H14 110.5
C21 C14 B1 108.6(4)
B1 C14 H14 110.5
C15 C14 H14 110.5
C15 C14 C21 109.8(5)
C15 C14 B1 106.9(5)
O1 C9 C10 106.9(4)
O1 C9 H9A 110.3
O1 C9 H9B 110.3
C10 C9 H9A 110.3
C10 C9 H9B 110.3
H9A C9 H9B 108.6
C14 C21 H21A 109.1
C14 C21 H21B 109.1
H21A C21 H21B 107.8
C20 C21 C14 112.6(5)
C20 C21 H21A 109.1
C20 C21 H21B 109.1
C19 C20 C21 113.0(5)
C19 C20 H20A 109.0
C19 C20 H20B 109.0
C21 C20 H20A 109.0
C21 C20 H20B 109.0
H20A C20 H20B 107.8
F1A C22 S1 109.4(4)
F3A C22 S1 113.1(5)
F3A C22 F1A 105.6(7)
F2A C22 S1 112.2(5)
F2A C22 F1A 106.2(7)
F2A C22 F3A 109.9(7)
F3B C22 S1 102.6(7)
F1B C22 S1 111.5(12)
F1B C22 F3B 109.4(17)
F1B C22 F2B 112(2)
F2B C22 S1 115.0(10)
F2B C22 F3B 105.6(17)
C18 B1 C14 112.2(4)
C1 B1 C18 124.0(4)
C1 B1 C14 123.8(5)
C11 C13 H13A 109.5
C11 C13 H13B 109.5
C11 C13 H13C 109.5
H13A C13 H13B 109.5
H13A C13 H13C 109.5
H13B C13 H13C 109.5
S1 N3A S2 123.5(4)
C11 C12 H12A 109.5
C11 C12 H12B 109.5
C11 C12 H12C 109.5
H12A C12 H12B 109.5
H12A C12 H12C 109.5
H12B C12 H12C 109.5
C16 C15 C14 112.9(5)
C16 C15 H15A 109.0
C16 C15 H15B 109.0
C14 C15 H15A 109.0
C14 C15 H15B 109.0
H15A C15 H15B 107.8
F4 C23 S2 110.4(6)
F4 C23 F6B 91.0(14)
F4 C23 F5A 102.7(9)
F6B C23 S2 104(2)
F5A C23 S2 108.5(7)
F5B C23 S2 106(2)
F5B C23 F4 130.7(17)
F5B C23 F6B 111(3)
F6A C23 S2 112.0(11)
F6A C23 F4 115.3(9)
F6A C23 F5A 107.4(14)
S1 N3B S2 112.9(13)

loop_
_geom_bond_atom_site_label_1
_geom_bond_atom_site_label_2
_geom_bond_distance
S1 O4A 1.433(5)
S1 O3A 1.382(5)
S1 C22 1.830(6)
S1 N3A 1.570(6)
S1 O3B 1.492(16)
S1 O4B 1.474(17)
S1 N3B 1.48(2)
S2 O6 1.399(6)
S2 O5 1.426(7)
S2 N3A 1.585(6)
S2 C23 1.837(9)
S2 N3B 1.85(2)
O1 C8 1.332(6)
O1 C9 1.471(7)
O2 C7 1.344(6)
O2 C6 1.471(7)
N1 C1 1.371(6)
N1 C10 1.485(6)
N1 C8 1.343(6)
N2 C7 1.351(6)
N2 C2 1.475(6)
N2 C1 1.376(6)
F1A C22 1.354(9)
F4 C23 1.301(9)
C7 C8 1.366(7)
C18 H18 0.9800
C18 C17 1.569(7)
C18 C19 1.556(7)
C18 B1 1.560(8)
C16 H16A 0.9700
C16 H16B 0.9700
C16 C17 1.530(9)
C16 C15 1.510(10)
C2 H2 0.9800
C2 C3 1.536(7)
C2 C6 1.553(7)
C1 B1 1.540(7)
C3 H3 0.9800
C3 C5 1.519(7)
C3 C4 1.537(7)
C5 H5A 0.9600
C5 H5B 0.9600
C5 H5C 0.9600
C10 H10 0.9800
C10 C11 1.518(9)
C10 C9 1.549(8)
C17 H17A 0.9700
C17 H17B 0.9700
F3A C22 1.331(9)
F2A C22 1.290(9)
C19 H19A 0.9700
C19 H19B 0.9700
C19 C20 1.504(8)
C6 H6A 0.9700
C6 H6B 0.9700
C11 H11 0.9800
C11 C13 1.506(10)
C11 C12 1.542(8)
C4 H4A 0.9600
C4 H4B 0.9600
C4 H4C 0.9600
F6B C23 1.39(4)
C14 H14 0.9800
C14 C21 1.565(8)
C14 B1 1.572(7)
C14 C15 1.549(9)
C9 H9A 0.9700
C9 H9B 0.9700
C21 H21A 0.9700
C21 H21B 0.9700
C21 C20 1.523(8)
C20 H20A 0.9700
C20 H20B 0.9700
C22 F3B 1.387(17)
C22 F1B 1.22(2)
C22 F2B 1.26(2)
C13 H13A 0.9600
C13 H13B 0.9600
C13 H13C 0.9600
C12 H12A 0.9600
C12 H12B 0.9600
C12 H12C 0.9600
F5A C23 1.376(12)
C15 H15A 0.9700
C15 H15B 0.9700
C23 F5B 1.03(2)
C23 F6A 1.275(16)

loop_
_exptl_oxdiff_crystal_face_indexfrac_h
_exptl_oxdiff_crystal_face_indexfrac_k
_exptl_oxdiff_crystal_face_indexfrac_l
_exptl_oxdiff_crystal_face_x
_exptl_oxdiff_crystal_face_y
_exptl_oxdiff_crystal_face_z
-2.9946 4.9993 1.9929 0.3163 0.0449 0.1207
5.0003 1.9954 -4.0078 0.1431 -0.4742 -0.0424
0.0051 4.9983 2.9908 0.3044 -0.1806 0.1787
-0.0009 -0.9995 0.0019 -0.0645 0.0384 -0.0173
-5.0011 -1.9971 -0.9926 -0.1132 0.4552 -0.1110
-2.9966 3.9975 -5.0057 0.2936 0.0567 -0.1114
2.9996 0.9965 -5.0044 0.0885 -0.2868 -0.1087
-4.9961 3.9987 -4.0041 0.2916 0.2133 -0.0990
5.0027 2.9979 4.9909 0.1538 -0.4783 0.2511
-1.0025 -2.0001 -4.9958 -0.0971 0.1342 -0.1972
1.9979 -1.0020 -4.9999 -0.0385 -0.1335 -0.1525
-4.9976 2.0005 -2.0002 0.1507 0.2978 -0.0723
4.9979 -1.9998 4.0003 -0.1626 -0.2901 0.1337
-4.9968 2.0021 3.0001 0.1208 0.3168 0.0811
0.9989 -0.9999 0.0011 -0.0664 -0.0380 -0.0082
4.9988 -0.0029 -2.0038 0.0022 -0.3898 -0.0157
4.9996 -0.0012 2.9965 -0.0277 -0.3708 0.1377
1.9986 -1.9981 5.0026 -0.1627 -0.0570 0.1370
4.9971 -2.0015 -1.0000 -0.1327 -0.3092 -0.0197
-2.9985 1.9986 -5.0019 0.1647 0.1335 -0.1461
-4.9940 5.0005 2.9945 0.3142 0.2016 0.1331
0.9999 0.9974 -5.0029 0.0924 -0.1339 -0.1269
0.0002 0.0003 1.0001 -0.0060 0.0038 0.0307
-5.0003 -1.9954 4.0078 -0.1431 0.4742 0.0424
